data_7052562
loop_
_publ_author_name
'Xia, Jian-Long'
'Zhang, Chan'
'Zhu, Xingxun'
'Ou, Yaping'
'Jin, Guo-Jun'
'Yu, Guang-ao'
'Liu, Sheng Hua'

_publ_section_title
;
 Substituted diethynyldithia[3.3]paracyclophanes---synthetically more
 accessible new building blocks for molecular scaffolding
;
_journal_issue 1
_journal_name_full 'New Journal of Chemistry'
_journal_page_first 97
_journal_paper_doi 10.1039/c0nj00553c
_journal_volume 35
_journal_year 2011
_chemical_formula_sum 'C16 H10 Br2 F4 S2'
_chemical_formula_weight 502.18
_chemical_name_systematic
;
?
;
_space_group_IT_number 43
_symmetry_cell_setting orthorhombic
_symmetry_space_group_name_Hall 'F 2 -2d'
_symmetry_space_group_name_H-M 'F d d 2'
_atom_sites_solution_hydrogens geom
_atom_sites_solution_primary direct
_atom_sites_solution_secondary difmap
_audit_creation_method SHELXL-97
_cell_angle_alpha 90.00
_cell_angle_beta 90.00
_cell_angle_gamma 90.00
_cell_formula_units_Z 16
_cell_length_a 25.726(2)
_cell_length_b 28.737(3)
_cell_length_c 9.0939(8)
_cell_measurement_reflns_used 3552
_cell_measurement_temperature 298(2)
_cell_measurement_theta_max 23.74
_cell_measurement_theta_min 2.48
_cell_volume 6723.0(11)
_computing_cell_refinement 'Bruker SMART'
_computing_data_collection 'Bruker SMART'
_computing_data_reduction 'Bruker SAINT'
_computing_molecular_graphics 'Bruker SHELXTL'
_computing_publication_material 'Bruker SHELXTL'
_computing_structure_refinement 'SHELXL-97 (Sheldrick, 1997)'
_computing_structure_solution 'SHELXS-97 (Sheldrick, 1990)'
_diffrn_ambient_temperature 298(2)
_diffrn_measured_fraction_theta_full 0.992
_diffrn_measured_fraction_theta_max 0.992
_diffrn_measurement_device_type 'CCD area detector'
_diffrn_measurement_method 'phi and omega scans'
_diffrn_radiation_monochromator graphite
_diffrn_radiation_source 'fine-focus sealed tube'
_diffrn_radiation_type MoK\a
_diffrn_radiation_wavelength 0.71073
_diffrn_reflns_av_R_equivalents 0.1818
_diffrn_reflns_av_sigmaI/netI 0.1117
_diffrn_reflns_limit_h_max 33
_diffrn_reflns_limit_h_min -33
_diffrn_reflns_limit_k_max 37
_diffrn_reflns_limit_k_min -37
_diffrn_reflns_limit_l_max 7
_diffrn_reflns_limit_l_min -12
_diffrn_reflns_number 11877
_diffrn_reflns_theta_full 28.28
_diffrn_reflns_theta_max 28.28
_diffrn_reflns_theta_min 2.13
_exptl_absorpt_coefficient_mu 5.107
_exptl_absorpt_correction_T_max 0.6291
_exptl_absorpt_correction_T_min 0.4282
_exptl_absorpt_correction_type none
_exptl_crystal_colour colorless
_exptl_crystal_density_diffrn 1.985
_exptl_crystal_density_meas 0
_exptl_crystal_density_method 'not measured'
_exptl_crystal_description plate
_exptl_crystal_F_000 3904
_exptl_crystal_size_max 0.20
_exptl_crystal_size_mid 0.10
_exptl_crystal_size_min 0.10
_refine_diff_density_max 1.459
_refine_diff_density_min -0.995
_refine_diff_density_rms 0.222
_refine_ls_abs_structure_details 'Flack H D (1983), Acta Cryst. A39, 876-881'
_refine_ls_abs_structure_Flack -0.005(18)
_refine_ls_extinction_method none
_refine_ls_goodness_of_fit_ref 0.963
_refine_ls_hydrogen_treatment mixed
_refine_ls_matrix_type full
_refine_ls_number_parameters 217
_refine_ls_number_reflns 3157
_refine_ls_number_restraints 1
_refine_ls_restrained_S_all 0.963
_refine_ls_R_factor_all 0.0955
_refine_ls_R_factor_gt 0.0754
_refine_ls_shift/su_max 0.000
_refine_ls_shift/su_mean 0.000
_refine_ls_structure_factor_coef Fsqd
_refine_ls_weighting_details 'calc w=1/[\s^2^(Fo^2^)+(0.1073P)^2^+0.0000P] where P=(Fo^2^+2Fc^2^)/3'
_refine_ls_weighting_scheme calc
_refine_ls_wR_factor_gt 0.1728
_refine_ls_wR_factor_ref 0.1829
_reflns_number_gt 2157
_reflns_number_total 3157
_reflns_threshold_expression >2sigma(I)
_cod_data_source_file C0NJ00553C.TXT
_cod_data_source_block t
_cod_depositor_comments
;
The following automatic conversions were performed:
'_symmetry_cell_setting' value 'Orthorhombic' changed to 'orthorhombic'
according to '/home/saulius/struct/CIF-dictionaries/cif_core.dic'
dictionary named 'cif_core.dic' version 2.4.1 from 2010-06-29.

Automatic conversion script
Id: cif_fix_enum 1555 2011-01-17 13:19:09Z saulius 
;
_cod_original_cell_volume 6723.1(11)
_cod_original_sg_symbol_H-M Fdd2
_cod_database_code 7052562

loop_
_symmetry_equiv_pos_as_xyz
'x, y, z'
'-x, -y, z'
'x+1/4, -y+1/4, z+1/4'
'-x+1/4, y+1/4, z+1/4'
'x, y+1/2, z+1/2'
'-x, -y+1/2, z+1/2'
'x+1/4, -y+3/4, z+3/4'
'-x+1/4, y+3/4, z+3/4'
'x+1/2, y, z+1/2'
'-x+1/2, -y, z+1/2'
'x+3/4, -y+1/4, z+3/4'
'-x+3/4, y+1/4, z+3/4'
'x+1/2, y+1/2, z'
'-x+1/2, -y+1/2, z'
'x+3/4, -y+3/4, z+1/4'
'-x+3/4, y+3/4, z+1/4'

loop_
_atom_site_label
_atom_site_type_symbol
_atom_site_fract_x
_atom_site_fract_y
_atom_site_fract_z
_atom_site_U_iso_or_equiv
_atom_site_adp_type
_atom_site_occupancy
_atom_site_symmetry_multiplicity
_atom_site_calc_flag
_atom_site_refinement_flags
_atom_site_disorder_assembly
_atom_site_disorder_group
Br1 Br 0.35835(5) 0.04240(3) 1.18538(13) 0.0746(4) Uani 1 1 d . . .
Br2 Br 0.41562(5) 0.16708(4) 0.60783(13) 0.0786(4) Uani 1 1 d . . .
C1 C 0.2528(3) 0.1424(3) 0.9115(14) 0.061(3) Uani 1 1 d . . .
C2 C 0.2496(3) 0.0940(3) 0.9178(12) 0.053(2) Uani 1 1 d . . .
C3 C 0.2606(3) 0.0662(3) 0.7995(11) 0.0504(19) Uani 1 1 d . . .
C4 C 0.2750(3) 0.0838(3) 0.6662(11) 0.0503(18) Uani 1 1 d . . .
C5 C 0.2746(3) 0.1322(3) 0.6563(11) 0.057(2) Uani 1 1 d . . .
C6 C 0.2651(4) 0.1608(2) 0.7738(15) 0.064(3) Uani 1 1 d . . .
C7 C 0.2445(5) 0.1704(4) 1.0457(18) 0.087(4) Uani 1 1 d . . .
H7A H 0.2312 0.1502 1.1225 0.105 Uiso 1 1 calc R . .
H7B H 0.2180 0.1936 1.0254 0.105 Uiso 1 1 calc R . .
C8 C 0.3473(5) 0.1528(3) 1.1554(11) 0.069(3) Uani 1 1 d . . .
H8A H 0.3762 0.1652 1.2114 0.083 Uiso 1 1 calc R . .
H8B H 0.3295 0.1303 1.2172 0.083 Uiso 1 1 calc R . .
C9 C 0.3684(3) 0.1278(2) 1.0224(10) 0.0447(17) Uani 1 1 d . . .
C10 C 0.3720(3) 0.0797(3) 1.0182(10) 0.0475(18) Uani 1 1 d . . .
C11 C 0.3849(3) 0.0576(2) 0.8886(10) 0.0439(17) Uani 1 1 d . . .
H11 H 0.3868 0.0253 0.8886 0.053 Uiso 1 1 calc R . .
C12 C 0.3951(3) 0.0809(3) 0.7586(11) 0.0478(18) Uani 1 1 d . . .
C13 C 0.3977(3) 0.1290(3) 0.7707(10) 0.0464(17) Uani 1 1 d . . .
C14 C 0.3835(3) 0.1521(3) 0.8994(10) 0.0499(19) Uani 1 1 d . . .
H14 H 0.3842 0.1844 0.9020 0.060 Uiso 1 1 calc R . .
C15 C 0.4000(4) 0.0559(3) 0.6120(12) 0.065(3) Uani 1 1 d . . .
H15A H 0.4327 0.0392 0.6099 0.078 Uiso 1 1 calc R . .
H15B H 0.4007 0.0788 0.5337 0.078 Uiso 1 1 calc R . .
C16 C 0.2920(4) 0.0527(4) 0.5436(11) 0.067(2) Uani 1 1 d . . .
H16A H 0.3000 0.0720 0.4591 0.080 Uiso 1 1 calc R . .
H16B H 0.2629 0.0330 0.5168 0.080 Uiso 1 1 calc R . .
F1 F 0.2380(3) 0.0727(2) 1.0502(8) 0.0842(19) Uani 1 1 d . . .
F2 F 0.2587(3) 0.01988(17) 0.8184(8) 0.0824(18) Uani 1 1 d . . .
F3 F 0.2869(3) 0.1517(2) 0.5228(9) 0.090(2) Uani 1 1 d . . .
F4 F 0.2661(3) 0.2058(2) 0.7526(13) 0.111(3) Uani 1 1 d . . .
S3 S 0.34756(10) 0.01541(7) 0.5781(3) 0.0575(5) Uani 1 1 d . . .
S4 S 0.30279(11) 0.19993(7) 1.1141(4) 0.0695(7) Uani 1 1 d . . .

loop_
_atom_site_aniso_label
_atom_site_aniso_U_11
_atom_site_aniso_U_22
_atom_site_aniso_U_33
_atom_site_aniso_U_23
_atom_site_aniso_U_13
_atom_site_aniso_U_12
Br1 0.1147(9) 0.0641(5) 0.0451(5) 0.0091(4) 0.0029(6) 0.0069(5)
Br2 0.0922(7) 0.0795(7) 0.0641(7) 0.0122(5) 0.0186(6) -0.0214(5)
C1 0.038(4) 0.063(5) 0.083(8) -0.017(5) -0.001(5) 0.011(3)
C2 0.034(4) 0.068(5) 0.056(5) -0.006(4) 0.004(4) -0.005(3)
C3 0.055(4) 0.043(4) 0.054(5) -0.001(4) -0.005(4) -0.002(3)
C4 0.048(4) 0.058(4) 0.045(5) 0.002(4) -0.010(4) -0.003(3)
C5 0.050(4) 0.069(5) 0.053(6) 0.014(4) -0.012(4) -0.003(4)
C6 0.067(5) 0.026(3) 0.100(9) 0.001(4) -0.010(6) 0.007(3)
C7 0.074(6) 0.082(7) 0.106(11) -0.037(7) 0.019(7) 0.000(5)
C8 0.099(7) 0.067(5) 0.041(6) -0.012(4) 0.004(5) 0.013(5)
C9 0.051(4) 0.044(4) 0.038(4) -0.008(3) -0.010(3) 0.004(3)
C10 0.049(4) 0.052(4) 0.041(4) -0.003(3) -0.012(4) 0.006(3)
C11 0.045(4) 0.040(3) 0.047(5) -0.008(3) 0.001(3) -0.001(3)
C12 0.038(4) 0.055(4) 0.050(5) -0.012(4) 0.008(3) -0.001(3)
C13 0.041(4) 0.054(4) 0.044(4) 0.002(3) 0.004(4) -0.003(3)
C14 0.050(4) 0.046(4) 0.054(5) -0.008(3) -0.009(4) -0.001(3)
C15 0.077(6) 0.068(5) 0.051(6) -0.017(5) 0.025(5) -0.013(4)
C16 0.086(7) 0.080(6) 0.035(5) -0.008(4) -0.009(5) 0.002(5)
F1 0.089(4) 0.100(4) 0.063(4) -0.016(3) 0.034(3) -0.026(3)
F2 0.119(4) 0.060(3) 0.068(4) -0.006(3) 0.018(4) -0.018(3)
F3 0.109(5) 0.091(4) 0.071(5) 0.031(4) -0.014(4) -0.005(4)
F4 0.114(5) 0.064(4) 0.155(9) 0.004(4) -0.006(6) 0.016(3)
S3 0.0815(14) 0.0501(10) 0.0410(11) -0.0110(9) 0.0055(11) -0.0020(9)
S4 0.0879(16) 0.0502(11) 0.0704(17) -0.0170(11) 0.0119(14) 0.0034(10)

loop_
_atom_type_symbol
_atom_type_description
_atom_type_scat_dispersion_real
_atom_type_scat_dispersion_imag
_atom_type_scat_source
C C 0.0033 0.0016 'International Tables Vol C Tables 4.2.6.8 and 6.1.1.4'
H H 0.0000 0.0000 'International Tables Vol C Tables 4.2.6.8 and 6.1.1.4'
F F 0.0171 0.0103 'International Tables Vol C Tables 4.2.6.8 and 6.1.1.4'
S S 0.1246 0.1234 'International Tables Vol C Tables 4.2.6.8 and 6.1.1.4'
Br Br -0.2901 2.4595 'International Tables Vol C Tables 4.2.6.8 and 6.1.1.4'

loop_
_geom_angle_atom_site_label_1
_geom_angle_atom_site_label_2
_geom_angle_atom_site_label_3
_geom_angle
_geom_angle_site_symmetry_1
_geom_angle_site_symmetry_3
_geom_angle_publ_flag
C2 C1 C6 115.4(9) . . ?
C2 C1 C7 120.0(11) . . ?
C6 C1 C7 124.5(9) . . ?
C3 C2 F1 118.0(7) . . ?
C3 C2 C1 122.5(10) . . ?
F1 C2 C1 119.4(9) . . ?
F2 C3 C4 119.5(8) . . ?
F2 C3 C2 118.0(8) . . ?
C4 C3 C2 122.5(7) . . ?
C3 C4 C5 115.2(9) . . ?
C3 C4 C16 121.3(8) . . ?
C5 C4 C16 123.5(9) . . ?
C6 C5 F3 118.9(8) . . ?
C6 C5 C4 123.4(9) . . ?
F3 C5 C4 117.6(9) . . ?
F4 C6 C5 118.4(12) . . ?
F4 C6 C1 120.8(11) . . ?
C5 C6 C1 120.7(7) . . ?
C1 C7 S4 114.4(8) . . ?
C1 C7 H7A 108.7 . . ?
S4 C7 H7A 108.7 . . ?
C1 C7 H7B 108.7 . . ?
S4 C7 H7B 108.7 . . ?
H7A C7 H7B 107.6 . . ?
C9 C8 S4 114.7(7) . . ?
C9 C8 H8A 108.6 . . ?
S4 C8 H8A 108.6 . . ?
C9 C8 H8B 108.6 . . ?
S4 C8 H8B 108.6 . . ?
H8A C8 H8B 107.6 . . ?
C14 C9 C10 117.7(8) . . ?
C14 C9 C8 120.9(7) . . ?
C10 C9 C8 121.4(9) . . ?
C11 C10 C9 119.9(8) . . ?
C11 C10 Br1 118.0(5) . . ?
C9 C10 Br1 122.1(7) . . ?
C10 C11 C12 123.5(6) . . ?
C10 C11 H11 118.2 . . ?
C12 C11 H11 118.2 . . ?
C11 C12 C13 115.1(8) . . ?
C11 C12 C15 122.4(7) . . ?
C13 C12 C15 122.4(9) . . ?
C12 C13 C14 121.9(8) . . ?
C12 C13 Br2 121.6(7) . . ?
C14 C13 Br2 116.3(6) . . ?
C9 C14 C13 121.0(7) . . ?
C9 C14 H14 119.5 . . ?
C13 C14 H14 119.5 . . ?
C12 C15 S3 113.1(6) . . ?
C12 C15 H15A 109.0 . . ?
S3 C15 H15A 109.0 . . ?
C12 C15 H15B 109.0 . . ?
S3 C15 H15B 109.0 . . ?
H15A C15 H15B 107.8 . . ?
C4 C16 S3 117.1(7) . . ?
C4 C16 H16A 108.0 . . ?
S3 C16 H16A 108.0 . . ?
C4 C16 H16B 108.0 . . ?
S3 C16 H16B 108.0 . . ?
H16A C16 H16B 107.3 . . ?
C15 S3 C16 103.7(5) . . ?
C8 S4 C7 104.0(6) . . ?

loop_
_geom_bond_atom_site_label_1
_geom_bond_atom_site_label_2
_geom_bond_distance
_geom_bond_site_symmetry_2
_geom_bond_publ_flag
Br1 C10 1.893(9) . ?
Br2 C13 1.899(9) . ?
C1 C2 1.394(12) . ?
C1 C6 1.396(17) . ?
C1 C7 1.478(16) . ?
C2 C3 1.371(13) . ?
C2 F1 1.383(12) . ?
C3 F2 1.343(9) . ?
C3 C4 1.364(14) . ?
C4 C5 1.392(12) . ?
C4 C16 1.495(13) . ?
C5 C6 1.371(16) . ?
C5 F3 1.375(13) . ?
C6 F4 1.308(10) . ?
C7 S4 1.833(13) . ?
C7 H7A 0.9700 . ?
C7 H7B 0.9700 . ?
C8 C9 1.507(12) . ?
C8 S4 1.813(10) . ?
C8 H8A 0.9700 . ?
C8 H8B 0.9700 . ?
C9 C14 1.374(13) . ?
C9 C10 1.385(11) . ?
C10 C11 1.380(12) . ?
C11 C12 1.384(13) . ?
C11 H11 0.9300 . ?
C12 C13 1.387(11) . ?
C12 C15 1.519(13) . ?
C13 C14 1.395(13) . ?
C14 H14 0.9300 . ?
C15 S3 1.808(9) . ?
C15 H15A 0.9700 . ?
C15 H15B 0.9700 . ?
C16 S3 1.813(11) . ?
C16 H16A 0.9700 . ?
C16 H16B 0.9700 . ?

loop_
_geom_torsion_atom_site_label_1
_geom_torsion_atom_site_label_2
_geom_torsion_atom_site_label_3
_geom_torsion_atom_site_label_4
_geom_torsion
_geom_torsion_site_symmetry_1
_geom_torsion_site_symmetry_2
_geom_torsion_site_symmetry_3
_geom_torsion_site_symmetry_4
_geom_torsion_publ_flag
C6 C1 C2 C3 3.7(12) . . . . ?
C7 C1 C2 C3 -175.1(9) . . . . ?
C6 C1 C2 F1 179.4(8) . . . . ?
C7 C1 C2 F1 0.6(12) . . . . ?
F1 C2 C3 F2 1.2(12) . . . . ?
C1 C2 C3 F2 177.0(8) . . . . ?
F1 C2 C3 C4 -176.8(8) . . . . ?
C1 C2 C3 C4 -0.9(14) . . . . ?
F2 C3 C4 C5 178.4(8) . . . . ?
C2 C3 C4 C5 -3.6(13) . . . . ?
F2 C3 C4 C16 -4.2(13) . . . . ?
C2 C3 C4 C16 173.7(8) . . . . ?
C3 C4 C5 C6 5.6(13) . . . . ?
C16 C4 C5 C6 -171.7(9) . . . . ?
C3 C4 C5 F3 -177.7(8) . . . . ?
C16 C4 C5 F3 4.9(13) . . . . ?
F3 C5 C6 F4 2.8(14) . . . . ?
C4 C5 C6 F4 179.4(8) . . . . ?
F3 C5 C6 C1 -179.6(8) . . . . ?
C4 C5 C6 C1 -3.0(15) . . . . ?
C2 C1 C6 F4 175.8(8) . . . . ?
C7 C1 C6 F4 -5.5(15) . . . . ?
C2 C1 C6 C5 -1.7(13) . . . . ?
C7 C1 C6 C5 177.0(9) . . . . ?
C2 C1 C7 S4 111.5(10) . . . . ?
C6 C1 C7 S4 -67.1(13) . . . . ?
S4 C8 C9 C14 41.5(12) . . . . ?
S4 C8 C9 C10 -136.7(8) . . . . ?
C14 C9 C10 C11 -6.8(12) . . . . ?
C8 C9 C10 C11 171.4(9) . . . . ?
C14 C9 C10 Br1 174.4(6) . . . . ?
C8 C9 C10 Br1 -7.4(12) . . . . ?
C9 C10 C11 C12 0.3(12) . . . . ?
Br1 C10 C11 C12 179.2(6) . . . . ?
C10 C11 C12 C13 7.5(12) . . . . ?
C10 C11 C12 C15 -169.2(8) . . . . ?
C11 C12 C13 C14 -9.1(12) . . . . ?
C15 C12 C13 C14 167.6(8) . . . . ?
C11 C12 C13 Br2 175.9(6) . . . . ?
C15 C12 C13 Br2 -7.3(11) . . . . ?
C10 C9 C14 C13 5.2(12) . . . . ?
C8 C9 C14 C13 -173.0(8) . . . . ?
C12 C13 C14 C9 3.0(13) . . . . ?
Br2 C13 C14 C9 178.2(6) . . . . ?
C11 C12 C15 S3 48.3(11) . . . . ?
C13 C12 C15 S3 -128.2(8) . . . . ?
C3 C4 C16 S3 -58.6(12) . . . . ?
C5 C4 C16 S3 118.6(9) . . . . ?
C12 C15 S3 C16 71.3(9) . . . . ?
C4 C16 S3 C15 -62.3(9) . . . . ?
C9 C8 S4 C7 70.2(10) . . . . ?
C1 C7 S4 C8 -61.0(11) . . . . ?

loop_
_cod_related_entry_id
_cod_related_entry_database
_cod_related_entry_code
1 ChemSpider 30652935
